data_7056033
loop_
_publ_author_name
'Kumar, Satyendra'
'Saleem, Fariha'
'Mishra, Manish Kumar'
'Singh, Ajai K.'

_publ_section_title
;
 Oxine based unsymmetrical (O&#x2212;, N, S/Se) pincer ligands and their
 palladium(ii) complexes: synthesis, structural aspects and applications
 as a catalyst in amine and copper-free Sonogashira coupling
;
_journal_issue 7
_journal_name_full 'New J. Chem.'
_journal_page_first 2745
_journal_paper_doi 10.1039/C7NJ00067G
_journal_volume 41
_journal_year 2017
_chemical_formula_moiety 'C16 H13 N O S'
_chemical_formula_sum 'C16 H13 N O S'
_chemical_formula_weight 267.33
_space_group_crystal_system monoclinic
_space_group_IT_number 14
_space_group_name_Hall '-P 2ybc'
_space_group_name_H-M_alt 'P 1 21/c 1'
_symmetry_space_group_name_Hall '-P 2ybc'
_symmetry_space_group_name_H-M 'P 1 21/c 1'
_atom_sites_solution_hydrogens mixed
_audit_block_doi 10.5517/ccdc.csd.cc1n4745
_audit_creation_method SHELXL-2016/6
_audit_update_record
;
2017-02-25 deposited with the CCDC.
2017-03-01 downloaded from the CCDC.
;
_cell_angle_alpha 90
_cell_angle_beta 90.624(6)
_cell_angle_gamma 90
_cell_formula_units_Z 4
_cell_length_a 10.874(3)
_cell_length_b 10.652(3)
_cell_length_c 11.473(4)
_cell_measurement_reflns_used 3206
_cell_measurement_temperature 298(2)
_cell_measurement_theta_max 56.692
_cell_measurement_theta_min 3.746
_cell_volume 1328.8(7)
_computing_cell_refinement 'Bruker SMART'
_computing_data_collection 'Bruker SMART'
_computing_data_reduction 'Bruker SAINT'
_computing_molecular_graphics 'Bruker SHELXTL'
_computing_publication_material 'Bruker SHELXTL'
_computing_structure_refinement 'SHELXL-2016/6 (Sheldrick, 2016)'
_computing_structure_solution 'SHELXL-2016/6 (Sheldrick, 2016)'
_diffrn_ambient_temperature 298(2)
_diffrn_measured_fraction_theta_full 0.998
_diffrn_measured_fraction_theta_max 0.966
_diffrn_measurement_device_type 'CCD area detector'
_diffrn_measurement_method 'phi and omega scans'
_diffrn_radiation_type MoK\a
_diffrn_radiation_wavelength 0.71073
_diffrn_reflns_av_R_equivalents 0.0644
_diffrn_reflns_av_unetI/netI 0.0988
_diffrn_reflns_Laue_measured_fraction_full 0.998
_diffrn_reflns_Laue_measured_fraction_max 0.966
_diffrn_reflns_limit_h_max 14
_diffrn_reflns_limit_h_min -14
_diffrn_reflns_limit_k_max 13
_diffrn_reflns_limit_k_min -13
_diffrn_reflns_limit_l_max 15
_diffrn_reflns_limit_l_min -14
_diffrn_reflns_number 14601
_diffrn_reflns_point_group_measured_fraction_full 0.998
_diffrn_reflns_point_group_measured_fraction_max 0.966
_diffrn_reflns_theta_full 25.242
_diffrn_reflns_theta_max 28.346
_diffrn_reflns_theta_min 1.873
_diffrn_source 'fine-focus sealed tube'
_exptl_absorpt_coefficient_mu 0.234
_exptl_absorpt_correction_T_max 0.946
_exptl_absorpt_correction_T_min 0.921
_exptl_absorpt_correction_type multi-scan
_exptl_absorpt_process_details '(SADABS; Sheldrick, 1996)'
_exptl_crystal_colour yellow
_exptl_crystal_density_diffrn 1.336
_exptl_crystal_density_meas 1.336
_exptl_crystal_density_method 'not measured'
_exptl_crystal_description cube
_exptl_crystal_F_000 560
_exptl_crystal_size_max 0.37
_exptl_crystal_size_mid 0.28
_exptl_crystal_size_min 0.25
_refine_diff_density_max 0.223
_refine_diff_density_min -0.318
_refine_diff_density_rms 0.045
_refine_ls_extinction_method none
_refine_ls_goodness_of_fit_ref 1.022
_refine_ls_hydrogen_treatment constr
_refine_ls_matrix_type full
_refine_ls_number_parameters 172
_refine_ls_number_reflns 3206
_refine_ls_number_restraints 0
_refine_ls_restrained_S_all 1.022
_refine_ls_R_factor_all 0.1166
_refine_ls_R_factor_gt 0.0649
_refine_ls_shift/su_max 0.000
_refine_ls_shift/su_mean 0.000
_refine_ls_structure_factor_coef Fsqd
_refine_ls_weighting_details 'w=1/[\s^2^(Fo^2^)+(0.1000P)^2^] where P=(Fo^2^+2Fc^2^)/3'
_refine_ls_weighting_scheme calc
_refine_ls_wR_factor_gt 0.1762
_refine_ls_wR_factor_ref 0.2072
_reflns_Friedel_coverage 0.000
_reflns_number_gt 1925
_reflns_number_total 3206
_reflns_threshold_expression 'I > 2\s(I)'
_cod_data_source_file c7nj00067g2.cif
_cod_data_source_block ligandL1
_cod_depositor_comments 'Adding full bibliography for 7056031--7056033.cif.'
_cod_database_code 7056033
_shelx_shelxl_version_number 2016/6
_shelx_space_group_comment
;
The symmetry employed for this shelxl refinement is uniquely defined
by the following loop, which should always be used as a source of
symmetry information in preference to the above space-group names.
They are only intended as comments.
;

loop_
_space_group_symop_operation_xyz
'x, y, z'
'-x, y+1/2, -z+1/2'
'-x, -y, -z'
'x, -y-1/2, z-1/2'

loop_
_atom_site_label
_atom_site_type_symbol
_atom_site_fract_x
_atom_site_fract_y
_atom_site_fract_z
_atom_site_U_iso_or_equiv
_atom_site_adp_type
_atom_site_occupancy
_atom_site_site_symmetry_order
_atom_site_calc_flag
_atom_site_refinement_flags_posn
_atom_site_refinement_flags_adp
S1 S 0.31783(8) 0.53587(7) -0.00979(7) 0.0672(3) Uani 1 1 d . .
O1 O 0.30627(19) -0.0147(2) 0.18655(19) 0.0642(6) Uani 1 1 d . .
H1 H 0.348167 0.040722 0.157273 0.096 Uiso 1 1 d R U
N1 N 0.24527(19) 0.19369(20) 0.06694(17) 0.0450(5) Uani 1 1 d . .
C1 C 0.1853(3) 0.0130(3) 0.1717(2) 0.0501(7) Uani 1 1 d . .
C2 C 0.0973(3) -0.0635(3) 0.2169(3) 0.0640(8) Uani 1 1 d . .
H2A H 0.119537 -0.135707 0.257623 0.077 Uiso 1 1 calc R U
C3 C -0.0276(3) -0.0323(4) 0.2015(3) 0.0761(11) Uani 1 1 d . .
H3 H -0.087162 -0.084271 0.233281 0.091 Uiso 1 1 calc R U
C4 C -0.0634(3) 0.0710(4) 0.1417(3) 0.0740(10) Uani 1 1 d . .
H4 H -0.146615 0.089489 0.132939 0.089 Uiso 1 1 calc R U
C5 C 0.0265(3) 0.1511(3) 0.0925(3) 0.0575(8) Uani 1 1 d . .
C6 C 0.1519(2) 0.1221(3) 0.1091(2) 0.0458(6) Uani 1 1 d . .
C7 C 0.0005(3) 0.2590(3) 0.0251(3) 0.0721(10) Uani 1 1 d . .
H7 H -0.080636 0.281725 0.009438 0.087 Uiso 1 1 calc R U
C8 C 0.0940(3) 0.3296(3) -0.0168(3) 0.0664(9) Uani 1 1 d . .
H8 H 0.076947 0.401071 -0.060614 0.080 Uiso 1 1 calc R U
C9 C 0.2174(3) 0.2945(3) 0.0060(2) 0.0508(7) Uani 1 1 d . .
C10 C 0.3244(3) 0.3705(3) -0.0394(3) 0.0588(8) Uani 1 1 d . .
H10A H 0.328624 0.358767 -0.123107 0.071 Uiso 1 1 calc R U
H10B H 0.399760 0.337368 -0.005532 0.071 Uiso 1 1 calc R U
C11 C 0.3525(2) 0.5491(2) 0.1396(2) 0.0487(7) Uani 1 1 d . .
C12 C 0.3624(3) 0.6705(3) 0.1828(3) 0.0594(8) Uani 1 1 d . .
H12 H 0.349047 0.738206 0.133059 0.071 Uiso 1 1 calc R U
C13 C 0.3914(3) 0.6923(3) 0.2969(3) 0.0672(9) Uani 1 1 d . .
H13 H 0.399352 0.774201 0.323935 0.081 Uiso 1 1 calc R U
C14 C 0.4089(3) 0.5928(3) 0.3725(3) 0.0671(9) Uani 1 1 d . .
H14 H 0.427861 0.607459 0.450588 0.081 Uiso 1 1 calc R U
C15 C 0.3983(3) 0.4726(3) 0.3318(3) 0.0580(8) Uani 1 1 d . .
H15 H 0.409439 0.405572 0.382820 0.070 Uiso 1 1 calc R U
C16 C 0.3713(2) 0.4496(2) 0.2161(2) 0.0508(7) Uani 1 1 d . .
H16 H 0.365718 0.367393 0.189231 0.061 Uiso 1 1 calc R U

loop_
_atom_site_aniso_label
_atom_site_aniso_U_11
_atom_site_aniso_U_22
_atom_site_aniso_U_33
_atom_site_aniso_U_23
_atom_site_aniso_U_13
_atom_site_aniso_U_12
S1 0.1012(7) 0.0420(5) 0.0581(5) 0.0121(3) -0.0019(4) 0.0039(4)
O1 0.0501(12) 0.0639(13) 0.0786(14) 0.0193(11) 0.0009(10) 0.0014(10)
N1 0.0516(13) 0.0413(12) 0.0423(11) -0.0049(9) 0.0037(10) 0.0028(10)
C1 0.0523(18) 0.0537(17) 0.0444(14) -0.0038(12) 0.0058(12) -0.0050(13)
C2 0.066(2) 0.068(2) 0.0590(18) 0.0029(14) 0.0082(15) -0.0154(16)
C3 0.066(2) 0.084(3) 0.079(2) -0.0145(19) 0.0176(18) -0.0231(19)
C4 0.0396(17) 0.093(3) 0.090(2) -0.029(2) 0.0104(16) -0.0058(17)
C5 0.0467(17) 0.0630(19) 0.0628(18) -0.0233(15) -0.0025(13) 0.0075(14)
C6 0.0436(15) 0.0526(16) 0.0414(14) -0.0132(12) 0.0037(11) -0.0003(12)
C7 0.056(2) 0.074(2) 0.087(2) -0.0217(19) -0.0127(17) 0.0200(18)
C8 0.075(2) 0.0543(18) 0.070(2) -0.0040(15) -0.0098(17) 0.0206(17)
C9 0.0602(18) 0.0471(15) 0.0450(14) -0.0103(12) -0.0016(12) 0.0096(13)
C10 0.078(2) 0.0498(17) 0.0488(16) -0.0005(12) 0.0094(14) 0.0062(15)
C11 0.0469(16) 0.0400(15) 0.0593(16) 0.0032(12) 0.0086(12) -0.0001(11)
C12 0.0620(19) 0.0402(15) 0.076(2) 0.0025(14) 0.0122(15) 0.0028(13)
C13 0.062(2) 0.0543(19) 0.085(2) -0.0207(17) 0.0133(17) -0.0059(15)
C14 0.0495(18) 0.088(2) 0.0642(19) -0.0164(18) 0.0018(14) -0.0077(17)
C15 0.0481(17) 0.065(2) 0.0607(18) 0.0057(14) -0.0030(13) -0.0003(14)
C16 0.0513(16) 0.0408(15) 0.0604(17) 0.0022(12) -0.0010(13) -0.0016(12)

loop_
_atom_type_symbol
_atom_type_description
_atom_type_scat_dispersion_real
_atom_type_scat_dispersion_imag
_atom_type_scat_source
C C 0.0033 0.0016 'International Tables Vol C Tables 4.2.6.8 and 6.1.1.4'
H H 0.0000 0.0000 'International Tables Vol C Tables 4.2.6.8 and 6.1.1.4'
N N 0.0061 0.0033 'International Tables Vol C Tables 4.2.6.8 and 6.1.1.4'
O O 0.0106 0.0060 'International Tables Vol C Tables 4.2.6.8 and 6.1.1.4'
S S 0.1246 0.1234 'International Tables Vol C Tables 4.2.6.8 and 6.1.1.4'

loop_
_geom_angle_atom_site_label_1
_geom_angle_atom_site_label_2
_geom_angle_atom_site_label_3
_geom_angle
C11 S1 C10 104.78(13)
C1 O1 H1 109.5
C9 N1 C6 118.5(2)
O1 C1 C2 120.3(3)
O1 C1 C6 119.2(2)
C2 C1 C6 120.5(3)
C1 C2 C3 119.4(3)
C1 C2 H2A 120.3
C3 C2 H2A 120.3
C4 C3 C2 122.0(3)
C4 C3 H3 119.0
C2 C3 H3 119.0
C3 C4 C5 119.7(3)
C3 C4 H4 120.2
C5 C4 H4 120.2
C6 C5 C7 116.1(3)
C6 C5 C4 119.0(3)
C7 C5 C4 124.9(3)
N1 C6 C5 123.6(3)
N1 C6 C1 116.9(2)
C5 C6 C1 119.5(3)
C8 C7 C5 119.9(3)
C8 C7 H7 120.0
C5 C7 H7 120.0
C7 C8 C9 120.1(3)
C7 C8 H8 119.9
C9 C8 H8 119.9
N1 C9 C8 121.8(3)
N1 C9 C10 116.5(2)
C8 C9 C10 121.7(3)
C9 C10 S1 115.3(2)
C9 C10 H10A 108.5
S1 C10 H10A 108.5
C9 C10 H10B 108.5
S1 C10 H10B 108.5
H10A C10 H10B 107.5
C16 C11 C12 118.3(3)
C16 C11 S1 125.7(2)
C12 C11 S1 116.0(2)
C13 C12 C11 121.1(3)
C13 C12 H12 119.4
C11 C12 H12 119.4
C12 C13 C14 120.1(3)
C12 C13 H13 119.9
C14 C13 H13 119.9
C15 C14 C13 119.6(3)
C15 C14 H14 120.2
C13 C14 H14 120.2
C14 C15 C16 120.8(3)
C14 C15 H15 119.6
C16 C15 H15 119.6
C15 C16 C11 120.0(3)
C15 C16 H16 120.0
C11 C16 H16 120.0

loop_
_geom_bond_atom_site_label_1
_geom_bond_atom_site_label_2
_geom_bond_distance
S1 C11 1.757(3)
S1 C10 1.795(3)
O1 C1 1.357(3)
O1 H1 0.8200
N1 C9 1.315(3)
N1 C6 1.363(3)
C1 C2 1.365(4)
C1 C6 1.412(4)
C2 C3 1.407(5)
C2 H2A 0.9300
C3 C4 1.352(5)
C3 H3 0.9300
C4 C5 1.420(5)
C4 H4 0.9300
C5 C6 1.409(4)
C5 C7 1.412(4)
C7 C8 1.357(4)
C7 H7 0.9300
C8 C9 1.414(4)
C8 H8 0.9300
C9 C10 1.515(4)
C10 H10A 0.9700
C10 H10B 0.9700
C11 C16 1.391(4)
C11 C12 1.389(4)
C12 C13 1.363(4)
C12 H12 0.9300
C13 C14 1.381(5)
C13 H13 0.9300
C14 C15 1.367(4)
C14 H14 0.9300
C15 C16 1.378(4)
C15 H15 0.9300
C16 H16 0.9300

loop_
_geom_torsion_atom_site_label_1
_geom_torsion_atom_site_label_2
_geom_torsion_atom_site_label_3
_geom_torsion_atom_site_label_4
_geom_torsion
O1 C1 C2 C3 179.4(3)
C6 C1 C2 C3 -0.5(4)
C1 C2 C3 C4 0.8(5)
C2 C3 C4 C5 0.1(5)
C3 C4 C5 C6 -1.2(5)
C3 C4 C5 C7 177.8(3)
C9 N1 C6 C5 -1.0(4)
C9 N1 C6 C1 178.5(2)
C7 C5 C6 N1 1.9(4)
C4 C5 C6 N1 -179.0(2)
C7 C5 C6 C1 -177.6(2)
C4 C5 C6 C1 1.5(4)
O1 C1 C6 N1 0.0(4)
C2 C1 C6 N1 179.9(2)
O1 C1 C6 C5 179.5(2)
C2 C1 C6 C5 -0.6(4)
C6 C5 C7 C8 -1.6(4)
C4 C5 C7 C8 179.4(3)
C5 C7 C8 C9 0.6(5)
C6 N1 C9 C8 -0.2(4)
C6 N1 C9 C10 -179.7(2)
C7 C8 C9 N1 0.4(4)
C7 C8 C9 C10 179.9(3)
N1 C9 C10 S1 -129.9(2)
C8 C9 C10 S1 50.6(3)
C11 S1 C10 C9 73.8(2)
C10 S1 C11 C16 -4.1(3)
C10 S1 C11 C12 175.3(2)
C16 C11 C12 C13 0.8(4)
S1 C11 C12 C13 -178.7(2)
C11 C12 C13 C14 -1.4(5)
C12 C13 C14 C15 0.7(5)
C13 C14 C15 C16 0.5(4)
C14 C15 C16 C11 -1.1(4)
C12 C11 C16 C15 0.4(4)
S1 C11 C16 C15 179.9(2)
